data_4316247
loop_
_publ_author_name
'Shyam Biswas'
'Markus Tonigold'
'Manfred Speldrich'
'Paul K\"ogerler'
'Matthias Weil'
'Dirk Volkmer'

_publ_contact_author_address
;Ulm University 
Institute of Inorganic Chemistry 2, Materials and Catalysis 
Albert-Einstein-Allee 11 
D-89081 Ulm 
Germany 
;
_publ_contact_author_email dirk.volkmer@uni-ulm.de
_publ_contact_author_fax '+49 (0)731/50-23039'
_publ_contact_author_name 'Professor Dirk Volkmer'
_publ_contact_author_phone '+49 (0)731/50-23921'
_publ_section_title
;
 Syntheses and Magnetostructural Investigations on Kuratowski-Type Homo-
 and Heteropentanuclear Coordination Compounds [MZn4Cl4(L)6] (MII= Zn, Fe,
 Co, Ni, or Cu; L = 5,6-Dimethyl-1,2,3-benzotriazolate) Represented by the
 Nonplanar K3,3 Graph
;
_journal_name_full 'Inorganic Chemistry'
_journal_page_first 7424
_journal_page_last 7434
_journal_paper_doi 10.1021/ic100749k
_journal_volume 49
_journal_year 2010
_chemical_formula_moiety 'C48 H48 Cl4 Cu N18 Zn4'
_chemical_formula_sum 'C48 H48 Cl4 Cu N18 Zn4'
_chemical_formula_weight 1343.86
_chemical_name_systematic
;hexakis(\m~3~-5,6-Dimethyl-benzotriazolato)-

tetrakis(chloro-zinc(II))-copper(II)

dimethylformamide solvate

;
_space_group_IT_number 227
_symmetry_cell_setting cubic
_symmetry_Int_Tables_number 227
_symmetry_space_group_name_Hall '-F 4vw 2vw 3'
_symmetry_space_group_name_H-M 'F d -3 m :2'
_atom_sites_solution_hydrogens geom
_atom_sites_solution_primary direct
_atom_sites_solution_secondary difmap
_audit_creation_method SHELXL-97
_cell_angle_alpha 90.00
_cell_angle_beta 90.00
_cell_angle_gamma 90.00
_cell_formula_units_Z 8
_cell_length_a 23.421(3)
_cell_length_b 23.421(3)
_cell_length_c 23.421(3)
_cell_measurement_reflns_used 25396
_cell_measurement_temperature 293(2)
_cell_measurement_theta_max 25.85
_cell_measurement_theta_min 2.45
_cell_volume 12847(3)
_computing_cell_refinement 'Bruker XSCANS'
_computing_data_collection 'Bruker XSCANS'
_computing_data_reduction 'Bruker SHELXTL'
_computing_molecular_graphics 'Bruker SHELXTL'
_computing_publication_material 'Bruker SHELXTL'
_computing_structure_refinement 'SHELXL-97 (Sheldrick, 1997)'
_computing_structure_solution 'SHELXS-97 (Sheldrick, 1990)'
_diffrn_ambient_temperature 293(2)
_diffrn_measured_fraction_theta_full 0.998
_diffrn_measured_fraction_theta_max 0.998
_diffrn_measurement_device_type 'Bruker P4'
_diffrn_measurement_method '\w scans'
_diffrn_radiation_monochromator graphite
_diffrn_radiation_probe x-ray
_diffrn_radiation_type MoK\a
_diffrn_radiation_wavelength 0.71073
_diffrn_reflns_av_R_equivalents 0.1013
_diffrn_reflns_av_sigmaI/netI 0.0316
_diffrn_reflns_limit_h_max 28
_diffrn_reflns_limit_h_min -28
_diffrn_reflns_limit_k_max 28
_diffrn_reflns_limit_k_min -28
_diffrn_reflns_limit_l_max 28
_diffrn_reflns_limit_l_min -28
_diffrn_reflns_number 24421
_diffrn_reflns_theta_full 25.87
_diffrn_reflns_theta_max 25.87
_diffrn_reflns_theta_min 2.46
_diffrn_source 'fine-focus sealed tube'
_diffrn_source_type 'STOE IPDS'
_exptl_absorpt_coefficient_mu 2.009
_exptl_absorpt_correction_type none
_exptl_crystal_colour brown
_exptl_crystal_density_diffrn 1.389
_exptl_crystal_density_method 'not measured'
_exptl_crystal_description 'truncated octahedron'
_exptl_crystal_F_000 5432
_exptl_crystal_size_max 0.33
_exptl_crystal_size_mid 0.31
_exptl_crystal_size_min 0.27
_refine_diff_density_max 2.625
_refine_diff_density_min -0.419
_refine_diff_density_rms 0.247
_refine_ls_extinction_coef 0.0021(4)
_refine_ls_extinction_expression Fc^*^=kFc[1+0.001xFc^2^\l^3^/sin(2\q)]^-1/4^
_refine_ls_extinction_method SHELXL
_refine_ls_goodness_of_fit_ref 1.049
_refine_ls_hydrogen_treatment constr
_refine_ls_matrix_type full
_refine_ls_number_parameters 44
_refine_ls_number_reflns 646
_refine_ls_number_restraints 0
_refine_ls_restrained_S_all 1.049
_refine_ls_R_factor_all 0.0959
_refine_ls_R_factor_gt 0.0779
_refine_ls_shift/su_max 0.000
_refine_ls_shift/su_mean 0.000
_refine_ls_structure_factor_coef Fsqd
_refine_ls_weighting_details 'calc w=1/[\s^2^(Fo^2^)+(0.1580P)^2^+0.0000P] where P=(Fo^2^+2Fc^2^)/3'
_refine_ls_weighting_scheme calc
_refine_ls_wR_factor_gt 0.2084
_refine_ls_wR_factor_ref 0.2193
_reflns_number_gt 446
_reflns_number_total 646
_reflns_threshold_expression >2sigma(I)
_cod_data_source_file ic100749k_si_002_2.cif
_cod_data_source_block 5aCu
_cod_original_cell_volume 12848(3)
_cod_original_sg_symbol_H-M 'F d -3 m'
_cod_database_code 4316247

loop_
_symmetry_equiv_pos_as_xyz
'x, y, z'
'-x+3/4, -y+1/4, z+1/2'
'-x+1/4, y+1/2, -z+3/4'
'x+1/2, -y+3/4, -z+1/4'
'z, x, y'
'z+1/2, -x+3/4, -y+1/4'
'-z+3/4, -x+1/4, y+1/2'
'-z+1/4, x+1/2, -y+3/4'
'y, z, x'
'-y+1/4, z+1/2, -x+3/4'
'y+1/2, -z+3/4, -x+1/4'
'-y+3/4, -z+1/4, x+1/2'
'y+3/4, x+1/4, -z+1/2'
'-y, -x, -z'
'y+1/4, -x+1/2, z+3/4'
'-y+1/2, x+3/4, z+1/4'
'x+3/4, z+1/4, -y+1/2'
'-x+1/2, z+3/4, y+1/4'
'-x, -z, -y'
'x+1/4, -z+1/2, y+3/4'
'z+3/4, y+1/4, -x+1/2'
'z+1/4, -y+1/2, x+3/4'
'-z+1/2, y+3/4, x+1/4'
'-z, -y, -x'
'x, y+1/2, z+1/2'
'-x+3/4, -y+3/4, z+1'
'-x+1/4, y+1, -z+5/4'
'x+1/2, -y+5/4, -z+3/4'
'z, x+1/2, y+1/2'
'z+1/2, -x+5/4, -y+3/4'
'-z+3/4, -x+3/4, y+1'
'-z+1/4, x+1, -y+5/4'
'y, z+1/2, x+1/2'
'-y+1/4, z+1, -x+5/4'
'y+1/2, -z+5/4, -x+3/4'
'-y+3/4, -z+3/4, x+1'
'y+3/4, x+3/4, -z+1'
'-y, -x+1/2, -z+1/2'
'y+1/4, -x+1, z+5/4'
'-y+1/2, x+5/4, z+3/4'
'x+3/4, z+3/4, -y+1'
'-x+1/2, z+5/4, y+3/4'
'-x, -z+1/2, -y+1/2'
'x+1/4, -z+1, y+5/4'
'z+3/4, y+3/4, -x+1'
'z+1/4, -y+1, x+5/4'
'-z+1/2, y+5/4, x+3/4'
'-z, -y+1/2, -x+1/2'
'x+1/2, y, z+1/2'
'-x+5/4, -y+1/4, z+1'
'-x+3/4, y+1/2, -z+5/4'
'x+1, -y+3/4, -z+3/4'
'z+1/2, x, y+1/2'
'z+1, -x+3/4, -y+3/4'
'-z+5/4, -x+1/4, y+1'
'-z+3/4, x+1/2, -y+5/4'
'y+1/2, z, x+1/2'
'-y+3/4, z+1/2, -x+5/4'
'y+1, -z+3/4, -x+3/4'
'-y+5/4, -z+1/4, x+1'
'y+5/4, x+1/4, -z+1'
'-y+1/2, -x, -z+1/2'
'y+3/4, -x+1/2, z+5/4'
'-y+1, x+3/4, z+3/4'
'x+5/4, z+1/4, -y+1'
'-x+1, z+3/4, y+3/4'
'-x+1/2, -z, -y+1/2'
'x+3/4, -z+1/2, y+5/4'
'z+5/4, y+1/4, -x+1'
'z+3/4, -y+1/2, x+5/4'
'-z+1, y+3/4, x+3/4'
'-z+1/2, -y, -x+1/2'
'x+1/2, y+1/2, z'
'-x+5/4, -y+3/4, z+1/2'
'-x+3/4, y+1, -z+3/4'
'x+1, -y+5/4, -z+1/4'
'z+1/2, x+1/2, y'
'z+1, -x+5/4, -y+1/4'
'-z+5/4, -x+3/4, y+1/2'
'-z+3/4, x+1, -y+3/4'
'y+1/2, z+1/2, x'
'-y+3/4, z+1, -x+3/4'
'y+1, -z+5/4, -x+1/4'
'-y+5/4, -z+3/4, x+1/2'
'y+5/4, x+3/4, -z+1/2'
'-y+1/2, -x+1/2, -z'
'y+3/4, -x+1, z+3/4'
'-y+1, x+5/4, z+1/4'
'x+5/4, z+3/4, -y+1/2'
'-x+1, z+5/4, y+1/4'
'-x+1/2, -z+1/2, -y'
'x+3/4, -z+1, y+3/4'
'z+5/4, y+3/4, -x+1/2'
'z+3/4, -y+1, x+3/4'
'-z+1, y+5/4, x+1/4'
'-z+1/2, -y+1/2, -x'
'-x, -y, -z'
'x-3/4, y-1/4, -z-1/2'
'x-1/4, -y-1/2, z-3/4'
'-x-1/2, y-3/4, z-1/4'
'-z, -x, -y'
'-z-1/2, x-3/4, y-1/4'
'z-3/4, x-1/4, -y-1/2'
'z-1/4, -x-1/2, y-3/4'
'-y, -z, -x'
'y-1/4, -z-1/2, x-3/4'
'-y-1/2, z-3/4, x-1/4'
'y-3/4, z-1/4, -x-1/2'
'-y-3/4, -x-1/4, z-1/2'
'y, x, z'
'-y-1/4, x-1/2, -z-3/4'
'y-1/2, -x-3/4, -z-1/4'
'-x-3/4, -z-1/4, y-1/2'
'x-1/2, -z-3/4, -y-1/4'
'x, z, y'
'-x-1/4, z-1/2, -y-3/4'
'-z-3/4, -y-1/4, x-1/2'
'-z-1/4, y-1/2, -x-3/4'
'z-1/2, -y-3/4, -x-1/4'
'z, y, x'
'-x, -y+1/2, -z+1/2'
'x-3/4, y+1/4, -z'
'x-1/4, -y, z-1/4'
'-x-1/2, y-1/4, z+1/4'
'-z, -x+1/2, -y+1/2'
'-z-1/2, x-1/4, y+1/4'
'z-3/4, x+1/4, -y'
'z-1/4, -x, y-1/4'
'-y, -z+1/2, -x+1/2'
'y-1/4, -z, x-1/4'
'-y-1/2, z-1/4, x+1/4'
'y-3/4, z+1/4, -x'
'-y-3/4, -x+1/4, z'
'y, x+1/2, z+1/2'
'-y-1/4, x, -z-1/4'
'y-1/2, -x-1/4, -z+1/4'
'-x-3/4, -z+1/4, y'
'x-1/2, -z-1/4, -y+1/4'
'x, z+1/2, y+1/2'
'-x-1/4, z, -y-1/4'
'-z-3/4, -y+1/4, x'
'-z-1/4, y, -x-1/4'
'z-1/2, -y-1/4, -x+1/4'
'z, y+1/2, x+1/2'
'-x+1/2, -y, -z+1/2'
'x-1/4, y-1/4, -z'
'x+1/4, -y-1/2, z-1/4'
'-x, y-3/4, z+1/4'
'-z+1/2, -x, -y+1/2'
'-z, x-3/4, y+1/4'
'z-1/4, x-1/4, -y'
'z+1/4, -x-1/2, y-1/4'
'-y+1/2, -z, -x+1/2'
'y+1/4, -z-1/2, x-1/4'
'-y, z-3/4, x+1/4'
'y-1/4, z-1/4, -x'
'-y-1/4, -x-1/4, z'
'y+1/2, x, z+1/2'
'-y+1/4, x-1/2, -z-1/4'
'y, -x-3/4, -z+1/4'
'-x-1/4, -z-1/4, y'
'x, -z-3/4, -y+1/4'
'x+1/2, z, y+1/2'
'-x+1/4, z-1/2, -y-1/4'
'-z-1/4, -y-1/4, x'
'-z+1/4, y-1/2, -x-1/4'
'z, -y-3/4, -x+1/4'
'z+1/2, y, x+1/2'
'-x+1/2, -y+1/2, -z'
'x-1/4, y+1/4, -z-1/2'
'x+1/4, -y, z-3/4'
'-x, y-1/4, z-1/4'
'-z+1/2, -x+1/2, -y'
'-z, x-1/4, y-1/4'
'z-1/4, x+1/4, -y-1/2'
'z+1/4, -x, y-3/4'
'-y+1/2, -z+1/2, -x'
'y+1/4, -z, x-3/4'
'-y, z-1/4, x-1/4'
'y-1/4, z+1/4, -x-1/2'
'-y-1/4, -x+1/4, z-1/2'
'y+1/2, x+1/2, z'
'-y+1/4, x, -z-3/4'
'y, -x-1/4, -z-1/4'
'-x-1/4, -z+1/4, y-1/2'
'x, -z-1/4, -y-1/4'
'x+1/2, z+1/2, y'
'-x+1/4, z, -y-3/4'
'-z-1/4, -y+1/4, x-1/2'
'-z+1/4, y, -x-3/4'
'z, -y-1/4, -x-1/4'
'z+1/2, y+1/2, x'

loop_
_atom_site_label
_atom_site_type_symbol
_atom_site_fract_x
_atom_site_fract_y
_atom_site_fract_z
_atom_site_U_iso_or_equiv
_atom_site_adp_type
_atom_site_occupancy
_atom_site_symmetry_multiplicity
_atom_site_calc_flag
_atom_site_refinement_flags
_atom_site_disorder_assembly
_atom_site_disorder_group
Cu1 Cu 0.6250 0.1250 0.1250 0.0406(9) Uani 1 24 d S . .
Zn1 Zn 0.71251(4) 0.03749(4) 0.03749(4) 0.0519(8) Uani 1 6 d S . .
Cl1 Cl 0.76577(9) -0.01577(9) -0.01577(9) 0.0695(13) Uani 1 6 d S . .
N1 N 0.65794(19) 0.09206(19) -0.0005(3) 0.0543(17) Uani 1 2 d S . .
N2 N 0.6250 0.1250 0.0336(4) 0.052(2) Uani 1 4 d S . .
C1 C 0.6462(3) 0.1038(3) -0.0545(4) 0.056(2) Uani 1 2 d S . .
C2 C 0.6684(3) 0.0816(3) -0.1064(4) 0.067(2) Uani 1 2 d S . .
H2 H 0.6964 0.0536 -0.1064 0.081 Uiso 1 2 calc SR . .
C3 C 0.6464(3) 0.1036(3) -0.1580(4) 0.065(2) Uani 1 2 d S . .
C4 C 0.6685(3) 0.0815(3) -0.2125(4) 0.078(3) Uani 1 2 d S . .
H4A H 0.7006 0.1041 -0.2244 0.117 Uiso 0.50 1 calc PR . .
H4B H 0.6391 0.0836 -0.2410 0.117 Uiso 0.50 1 calc PR . .
H4C H 0.6802 0.0426 -0.2077 0.117 Uiso 0.50 1 calc PR . .

loop_
_atom_site_aniso_label
_atom_site_aniso_U_11
_atom_site_aniso_U_22
_atom_site_aniso_U_33
_atom_site_aniso_U_23
_atom_site_aniso_U_13
_atom_site_aniso_U_12
Cu1 0.0406(9) 0.0406(9) 0.0406(9) 0.000 0.000 0.000
Zn1 0.0519(8) 0.0519(8) 0.0519(8) -0.0062(4) 0.0062(4) 0.0062(4)
Cl1 0.0695(13) 0.0695(13) 0.0695(13) -0.0147(10) 0.0147(10) 0.0147(10)
N1 0.050(2) 0.050(2) 0.062(4) 0.001(2) -0.001(2) 0.011(3)
N2 0.046(3) 0.046(3) 0.065(6) 0.000 0.000 0.009(4)
C1 0.052(3) 0.052(3) 0.065(5) -0.004(3) 0.004(3) 0.004(4)
C2 0.063(3) 0.063(3) 0.076(6) -0.001(3) 0.001(3) 0.010(4)
C3 0.065(3) 0.065(3) 0.063(6) -0.006(3) 0.006(3) 0.004(4)
C4 0.085(4) 0.085(4) 0.065(6) -0.001(3) 0.001(3) 0.013(6)

loop_
_atom_type_symbol
_atom_type_description
_atom_type_scat_dispersion_real
_atom_type_scat_dispersion_imag
_atom_type_scat_source
C C 0.0033 0.0016 'International Tables Vol C Tables 4.2.6.8 and 6.1.1.4'
H H 0.0000 0.0000 'International Tables Vol C Tables 4.2.6.8 and 6.1.1.4'
N N 0.0061 0.0033 'International Tables Vol C Tables 4.2.6.8 and 6.1.1.4'
Cu Cu 0.3201 1.2651 'International Tables Vol C Tables 4.2.6.8 and 6.1.1.4'
Zn Zn 0.2839 1.4301 'International Tables Vol C Tables 4.2.6.8 and 6.1.1.4'
Cl Cl 0.1484 0.1585 'International Tables Vol C Tables 4.2.6.8 and 6.1.1.4'

loop_
_geom_angle_atom_site_label_1
_geom_angle_atom_site_label_2
_geom_angle_atom_site_label_3
_geom_angle
_geom_angle_site_symmetry_1
_geom_angle_site_symmetry_3
_geom_angle_publ_flag
N2 Cu1 N2 90.0 57_554 31_554 ?
N2 Cu1 N2 90.000(1) 57_554 77_545 ?
N2 Cu1 N2 180.0 31_554 77_545 ?
N2 Cu1 N2 90.0 57_554 . ?
N2 Cu1 N2 90.0 31_554 . ?
N2 Cu1 N2 90.0 77_545 . ?
N2 Cu1 N2 90.0 57_554 27_644 ?
N2 Cu1 N2 90.0 31_554 27_644 ?
N2 Cu1 N2 90.0 77_545 27_644 ?
N2 Cu1 N2 180.0 . 27_644 ?
N2 Cu1 N2 180.0 57_554 35_545 ?
N2 Cu1 N2 90.0 31_554 35_545 ?
N2 Cu1 N2 90.0 77_545 35_545 ?
N2 Cu1 N2 90.0 . 35_545 ?
N2 Cu1 N2 90.0 27_644 35_545 ?
N1 Zn1 N1 99.1(3) 82_545 31_554 ?
N1 Zn1 N1 99.1(3) 82_545 . ?
N1 Zn1 N1 99.1(3) 31_554 . ?
N1 Zn1 Cl1 118.5(2) 82_545 . ?
N1 Zn1 Cl1 118.5(2) 31_554 . ?
N1 Zn1 Cl1 118.5(2) . . ?
C1 N1 N2 109.1(7) . . ?
C1 N1 Zn1 133.3(6) . . ?
N2 N1 Zn1 117.6(6) . . ?
N1 N2 N1 107.6(9) . 50_554 ?
N1 N2 Cu1 126.2(5) . . ?
N1 N2 Cu1 126.2(5) 50_554 . ?
N1 C1 C1 107.1(5) . 50_554 ?
N1 C1 C2 131.8(9) . . ?
C1 C1 C2 121.1(6) 50_554 . ?
C3 C2 C1 117.8(9) . . ?
C2 C3 C3 121.1(6) . 50_554 ?
C2 C3 C4 119.0(9) . . ?
C3 C3 C4 119.8(6) 50_554 . ?

loop_
_geom_bond_atom_site_label_1
_geom_bond_atom_site_label_2
_geom_bond_distance
_geom_bond_site_symmetry_2
_geom_bond_publ_flag
Cu1 N2 2.140(10) 57_554 ?
Cu1 N2 2.140(10) 31_554 ?
Cu1 N2 2.140(10) 77_545 ?
Cu1 N2 2.140(10) . ?
Cu1 N2 2.140(10) 27_644 ?
Cu1 N2 2.140(10) 35_545 ?
Zn1 N1 2.014(7) 82_545 ?
Zn1 N1 2.014(7) 31_554 ?
Zn1 N1 2.014(7) . ?
Zn1 Cl1 2.161(4) . ?
N1 C1 1.323(11) . ?
N1 N2 1.352(9) . ?
N2 N1 1.352(9) 50_554 ?
C1 C1 1.405(17) 50_554 ?
C1 C2 1.421(14) . ?
C2 C3 1.411(14) . ?
C3 C3 1.415(19) 50_554 ?
C3 C4 1.472(14) . ?
